data_7024855
loop_
_publ_author_name
'Brink, Alice'
'Roodt, Andreas'
'Steyl, Gideon'
'Visser, Hendrik G.'

_publ_section_title
;
 Steric vs. electronic anomaly observed from iodomethane oxidative
 addition to tertiary phosphine modified rhodium(i) acetylacetonato
 complexes following progressive phenyl replacement by cyclohexyl [PR(3) =
 PPh(3), PPh(2)Cy, PPhCy(2) and PCy(3)].
;
_journal_issue 23
_journal_name_full 'Dalton transactions (Cambridge, England : 2003)'
_journal_page_first 5572
_journal_page_last 5578
_journal_paper_doi 10.1039/b922083f
_journal_volume 39
_journal_year 2010
_chemical_formula_moiety 'C24 H22 O3 P Rh'
_chemical_formula_sum 'C24 H22 O3 P Rh'
_chemical_formula_weight 492.3
_space_group_IT_number 2
_symmetry_cell_setting triclinic
_symmetry_space_group_name_Hall '-P 1'
_symmetry_space_group_name_H-M 'P -1'
_audit_creation_date 2007-04-27T11:12:23-00:00
_audit_creation_method 'WinGX routine CIF_UPDATE'
_cell_angle_alpha 71.298(5)
_cell_angle_beta 70.143(5)
_cell_angle_gamma 82.775(5)
_cell_formula_units_Z 2
_cell_length_a 8.856(5)
_cell_length_b 10.314(5)
_cell_length_c 12.844(5)
_cell_measurement_reflns_used 9441
_cell_measurement_temperature 100(2)
_cell_measurement_theta_max 28.32
_cell_measurement_theta_min 2.52
_cell_volume 1045.0(9)
_computing_cell_refinement 'Saint-Plus (Bruker, 2007)'
_computing_data_collection 'APEX2 (Bruker, 2007)'
_computing_data_reduction 'SAINT-Plus and XPREP (Bruker 2007)'
_computing_molecular_graphics 'DIAMOND 3.0c (Brandenburg & Putz, 2004)'
_computing_publication_material 'WingGX (Farrugia, 1999)'
_computing_structure_refinement 'SHELXL-97 (Sheldrick, 2008)'
_computing_structure_solution 'SIR-92 (Altomare et al., 1999)'
_diffrn_ambient_temperature 100(2)
_diffrn_measured_fraction_theta_full 0.997
_diffrn_measured_fraction_theta_max 0.997
_diffrn_measurement_device_type 'CCD area detector'
_diffrn_measurement_method 'phi and omega scans'
_diffrn_radiation_type MoK\a
_diffrn_radiation_wavelength 0.71069
_diffrn_reflns_av_R_equivalents 0.04
_diffrn_reflns_limit_h_max 11
_diffrn_reflns_limit_h_min -11
_diffrn_reflns_limit_k_max 13
_diffrn_reflns_limit_k_min -13
_diffrn_reflns_limit_l_max 16
_diffrn_reflns_limit_l_min -16
_diffrn_reflns_number 23869
_diffrn_reflns_theta_full 27
_diffrn_reflns_theta_max 27
_diffrn_reflns_theta_min 2.45
_exptl_absorpt_coefficient_mu 0.916
_exptl_absorpt_correction_T_max 0.9643
_exptl_absorpt_correction_T_min 0.838
_exptl_absorpt_correction_type multi-scan
_exptl_absorpt_process_details
;
SADABS (Bruker, 2007)
;
_exptl_crystal_colour yellow
_exptl_crystal_density_diffrn 1.565
_exptl_crystal_density_method 'not measured'
_exptl_crystal_description plate
_exptl_crystal_F_000 500
_exptl_crystal_size_max 0.2
_exptl_crystal_size_mid 0.11
_exptl_crystal_size_min 0.04
_refine_diff_density_max 0.546
_refine_diff_density_min -0.429
_refine_ls_extinction_method none
_refine_ls_goodness_of_fit_ref 1.041
_refine_ls_hydrogen_treatment constr
_refine_ls_matrix_type full
_refine_ls_number_parameters 264
_refine_ls_number_reflns 4564
_refine_ls_number_restraints 0
_refine_ls_restrained_S_all 1.041
_refine_ls_R_factor_gt 0.0243
_refine_ls_shift/su_max 0.002
_refine_ls_structure_factor_coef Fsqd
_refine_ls_weighting_details 'calc w=1/[\s^2^(Fo^2^)+(0.0192P)^2^+1.0410P] where P=(Fo^2^+2Fc^2^)/3'
_refine_ls_weighting_scheme calc
_refine_ls_wR_factor_ref 0.0562
_reflns_number_gt 4133
_reflns_number_total 4564
_reflns_threshold_expression >2sigma(I)
_cod_data_source_file b922083f.txt
_cod_data_source_block 6fab4_0m
_cod_depositor_comments
;
The following automatic conversions were performed:

'_symmetry_cell_setting' value 'Triclinic' changed to 'triclinic'
according to /home/saulius/struct/CIF-dictionaries/cif_core.dic
dictionary named 'cif_core.dic' version 2.4.2 from 2011-04-26.

Automatic conversion script
Id: cif_fix_values 1891 2012-01-12 08:04:46Z andrius 
;
_cod_original_sg_symbol_H-M P-1
_cod_database_code 7024855

loop_
_symmetry_equiv_pos_as_xyz
'x, y, z'
'-x, -y, -z'

loop_
_atom_site_label
_atom_site_type_symbol
_atom_site_fract_x
_atom_site_fract_y
_atom_site_fract_z
_atom_site_U_iso_or_equiv
_atom_site_adp_type
_atom_site_occupancy
_atom_site_calc_flag
_atom_site_refinement_flags
Rh1 Rh 0.334406(19) 0.508160(15) 0.736369(14) 0.01055(5) Uani 1 d .
P1 P 0.40396(6) 0.30515(5) 0.84199(5) 0.01019(11) Uani 1 d .
O3 O 0.30996(18) 0.42440(14) 0.61975(13) 0.0153(3) Uani 1 d .
O2 O 0.27413(18) 0.69651(14) 0.63677(13) 0.0156(3) Uani 1 d .
O1 O 0.3293(2) 0.61811(16) 0.92390(14) 0.0261(4) Uani 1 d .
C1 C 0.3371(3) 0.5764(2) 0.84894(19) 0.0163(4) Uani 1 d .
C11 C 0.6194(2) 0.2790(2) 0.81907(17) 0.0111(4) Uani 1 d .
C36 C 0.4030(3) 0.2173(2) 1.07424(19) 0.0153(4) Uani 1 d .
H36 H 0.5116 0.189 1.0457 0.018 Uiso 1 calc R
C26 C 0.2484(2) 0.0566(2) 0.90341(19) 0.0147(4) Uani 1 d .
H26 H 0.2093 0.0628 0.9803 0.018 Uiso 1 calc R
C22 C 0.4054(3) 0.1464(2) 0.70296(19) 0.0148(4) Uani 1 d .
H22 H 0.4745 0.2141 0.6424 0.018 Uiso 1 calc R
C14 C 0.9503(3) 0.2464(2) 0.77805(18) 0.0172(4) Uani 1 d .
H14 H 1.0632 0.2359 0.7626 0.021 Uiso 1 calc R
C21 C 0.3486(2) 0.1570(2) 0.81565(18) 0.0116(4) Uani 1 d .
C3 C 0.2108(3) 0.6198(2) 0.50078(19) 0.0167(4) Uani 1 d .
H3 H 0.1679 0.6491 0.4383 0.02 Uiso 1 calc R
C5 C 0.1811(3) 0.8655(2) 0.4983(2) 0.0219(5) Uani 1 d .
H5A H 0.1277 0.9073 0.5605 0.033 Uiso 1 calc R
H5B H 0.1085 0.8691 0.4543 0.033 Uiso 1 calc R
H5C H 0.2788 0.9156 0.4464 0.033 Uiso 1 calc R
C32 C 0.1546(3) 0.3128(2) 1.04207(19) 0.0157(4) Uani 1 d .
H32 H 0.0933 0.351 0.991 0.019 Uiso 1 calc R
C13 C 0.8612(3) 0.1390(2) 0.78903(19) 0.0165(4) Uani 1 d .
H13 H 0.9129 0.0542 0.7824 0.02 Uiso 1 calc R
C12 C 0.6967(2) 0.1547(2) 0.80970(18) 0.0140(4) Uani 1 d .
H12 H 0.6362 0.0803 0.8175 0.017 Uiso 1 calc R
C24 C 0.2611(3) -0.0625(2) 0.7673(2) 0.0202(5) Uani 1 d .
H24 H 0.231 -0.137 0.7506 0.024 Uiso 1 calc R
C31 C 0.3151(2) 0.2736(2) 0.99823(18) 0.0121(4) Uani 1 d .
C2 C 0.2247(2) 0.7179(2) 0.55038(18) 0.0145(4) Uani 1 d .
C25 C 0.2049(3) -0.0535(2) 0.8791(2) 0.0185(5) Uani 1 d .
H25 H 0.1368 -0.122 0.9395 0.022 Uiso 1 calc R
C6 C 0.2419(3) 0.3880(2) 0.4703(2) 0.0209(5) Uani 1 d .
H6A H 0.3464 0.3802 0.4131 0.031 Uiso 1 calc R
H6B H 0.1621 0.4255 0.4306 0.031 Uiso 1 calc R
H6C H 0.2088 0.2973 0.5248 0.031 Uiso 1 calc R
C16 C 0.7098(2) 0.3862(2) 0.80969(18) 0.0144(4) Uani 1 d .
H16 H 0.6586 0.471 0.817 0.017 Uiso 1 calc R
C34 C 0.1739(3) 0.2416(2) 1.2343(2) 0.0205(5) Uani 1 d .
H34 H 0.126 0.2314 1.3147 0.025 Uiso 1 calc R
C23 C 0.3611(3) 0.0370(2) 0.6795(2) 0.0179(5) Uani 1 d .
H23 H 0.3998 0.0303 0.6027 0.022 Uiso 1 calc R
C15 C 0.8744(3) 0.3694(2) 0.78968(19) 0.0171(4) Uani 1 d .
H15 H 0.9351 0.4425 0.784 0.021 Uiso 1 calc R
C4 C 0.2549(2) 0.4818(2) 0.53580(18) 0.0148(4) Uani 1 d .
C35 C 0.3323(3) 0.2023(2) 1.19189(19) 0.0198(5) Uani 1 d .
H35 H 0.3932 0.165 1.2434 0.024 Uiso 1 calc R
C33 C 0.0848(3) 0.2960(2) 1.1594(2) 0.0189(5) Uani 1 d .
H33 H -0.0245 0.3218 1.1888 0.023 Uiso 1 calc R

loop_
_atom_site_aniso_label
_atom_site_aniso_U_11
_atom_site_aniso_U_22
_atom_site_aniso_U_33
_atom_site_aniso_U_23
_atom_site_aniso_U_13
_atom_site_aniso_U_12
Rh1 0.01097(9) 0.01060(8) 0.01054(9) -0.00302(6) -0.00449(6) 0.00090(6)
P1 0.0089(2) 0.0110(2) 0.0110(3) -0.0034(2) -0.0036(2) 0.00008(18)
O3 0.0186(8) 0.0153(7) 0.0132(8) -0.0040(6) -0.0072(6) 0.0008(6)
O2 0.0180(8) 0.0148(7) 0.0127(8) -0.0027(6) -0.0055(6) 0.0028(6)
O1 0.0439(11) 0.0182(8) 0.0220(9) -0.0086(7) -0.0150(8) -0.0018(7)
C1 0.0181(11) 0.0103(9) 0.0193(12) -0.0008(9) -0.0085(9) 0.0011(8)
C11 0.0082(9) 0.0166(10) 0.0070(10) -0.0015(8) -0.0024(8) -0.0005(7)
C36 0.0141(11) 0.0146(10) 0.0163(11) -0.0043(8) -0.0043(9) 0.0005(8)
C26 0.0149(11) 0.0146(10) 0.0149(11) -0.0030(8) -0.0071(9) 0.0016(8)
C22 0.0149(10) 0.0149(10) 0.0163(11) -0.0058(8) -0.0072(9) 0.0029(8)
C14 0.0101(10) 0.0277(12) 0.0121(11) -0.0019(9) -0.0050(9) -0.0009(8)
C21 0.0088(10) 0.0116(9) 0.0160(11) -0.0044(8) -0.0070(8) 0.0034(7)
C3 0.0163(11) 0.0211(11) 0.0115(11) -0.0024(9) -0.0054(9) 0.0004(8)
C5 0.0245(13) 0.0184(11) 0.0172(12) -0.0009(9) -0.0058(10) 0.0055(9)
C32 0.0138(10) 0.0170(10) 0.0165(11) -0.0051(9) -0.0043(9) -0.0018(8)
C13 0.0153(11) 0.0182(10) 0.0141(11) -0.0033(9) -0.0052(9) 0.0038(8)
C12 0.0146(10) 0.0136(10) 0.0133(11) -0.0020(8) -0.0056(9) -0.0009(8)
C24 0.0239(12) 0.0136(10) 0.0315(14) -0.0092(9) -0.0180(11) 0.0032(9)
C31 0.0119(10) 0.0104(9) 0.0126(10) -0.0031(8) -0.0018(8) -0.0021(7)
C2 0.0096(10) 0.0187(10) 0.0089(10) -0.0005(8) 0.0015(8) 0.0003(8)
C25 0.0160(11) 0.0136(10) 0.0260(13) -0.0026(9) -0.0095(10) -0.0015(8)
C6 0.0263(13) 0.0229(11) 0.0158(12) -0.0049(9) -0.0092(10) -0.0041(9)
C16 0.0149(11) 0.0149(10) 0.0137(11) -0.0047(8) -0.0048(9) 0.0005(8)
C34 0.0253(12) 0.0204(11) 0.0129(11) -0.0056(9) 0.0006(10) -0.0078(9)
C23 0.0200(11) 0.0194(11) 0.0212(12) -0.0123(9) -0.0117(10) 0.0064(9)
C15 0.0149(11) 0.0221(11) 0.0145(11) -0.0023(9) -0.0059(9) -0.0062(8)
C4 0.0123(10) 0.0198(10) 0.0112(10) -0.0033(8) -0.0025(8) -0.0036(8)
C35 0.0246(12) 0.0211(11) 0.0142(11) -0.0030(9) -0.0087(10) -0.0010(9)
C33 0.0116(10) 0.0207(11) 0.0213(12) -0.0094(9) 0.0023(9) -0.0026(8)

loop_
_atom_type_symbol
_atom_type_description
_atom_type_scat_dispersion_real
_atom_type_scat_dispersion_imag
_atom_type_scat_source
C C 0.0033 0.0016 'International Tables Vol C Tables 4.2.6.8 and 6.1.1.4'
H H 0 0 'International Tables Vol C Tables 4.2.6.8 and 6.1.1.4'
O O 0.0106 0.006 'International Tables Vol C Tables 4.2.6.8 and 6.1.1.4'
P P 0.1023 0.0942 'International Tables Vol C Tables 4.2.6.8 and 6.1.1.4'
Rh Rh -1.1178 0.9187 'International Tables Vol C Tables 4.2.6.8 and 6.1.1.4'

loop_
_geom_angle_atom_site_label_1
_geom_angle_atom_site_label_2
_geom_angle_atom_site_label_3
_geom_angle
C1 Rh1 O3 174.45(8)
C1 Rh1 O2 93.01(8)
O3 Rh1 O2 88.02(7)
C1 Rh1 P1 87.17(7)
O3 Rh1 P1 91.88(5)
O2 Rh1 P1 179.01(5)
C21 P1 C31 104.21(9)
C21 P1 C11 103.39(9)
C31 P1 C11 104.23(9)
C21 P1 Rh1 114.81(7)
C31 P1 Rh1 114.12(7)
C11 P1 Rh1 114.74(7)
C4 O3 Rh1 127.75(13)
C2 O2 Rh1 126.46(13)
O1 C1 Rh1 175.9(2)
C16 C11 C12 118.92(19)
C16 C11 P1 119.36(15)
C12 C11 P1 121.71(15)
C35 C36 C31 120.1(2)
C35 C36 H36 119.9
C31 C36 H36 119.9
C21 C26 C25 120.4(2)
C21 C26 H26 119.8
C25 C26 H26 119.8
C23 C22 C21 120.1(2)
C23 C22 H22 120
C21 C22 H22 120
C13 C14 C15 119.8(2)
C13 C14 H14 120.1
C15 C14 H14 120.1
C26 C21 C22 119.21(19)
C26 C21 P1 122.05(16)
C22 C21 P1 118.72(15)
C2 C3 C4 125.1(2)
C2 C3 H3 117.5
C4 C3 H3 117.5
C2 C5 H5A 109.5
C2 C5 H5B 109.5
H5A C5 H5B 109.5
C2 C5 H5C 109.5
H5A C5 H5C 109.5
H5B C5 H5C 109.5
C33 C32 C31 120.2(2)
C33 C32 H32 119.9
C31 C32 H32 119.9
C14 C13 C12 120.3(2)
C14 C13 H13 119.9
C12 C13 H13 119.9
C13 C12 C11 120.43(19)
C13 C12 H12 119.8
C11 C12 H12 119.8
C25 C24 C23 120.0(2)
C25 C24 H24 120
C23 C24 H24 120
C36 C31 C32 119.2(2)
C36 C31 P1 122.30(16)
C32 C31 P1 118.47(16)
O2 C2 C3 126.1(2)
O2 C2 C5 114.82(19)
C3 C2 C5 119.0(2)
C24 C25 C26 119.9(2)
C24 C25 H25 120
C26 C25 H25 120
C4 C6 H6A 109.5
C4 C6 H6B 109.5
H6A C6 H6B 109.5
C4 C6 H6C 109.5
H6A C6 H6C 109.5
H6B C6 H6C 109.5
C15 C16 C11 120.25(19)
C15 C16 H16 119.9
C11 C16 H16 119.9
C35 C34 C33 120.0(2)
C35 C34 H34 120
C33 C34 H34 120
C24 C23 C22 120.4(2)
C24 C23 H23 119.8
C22 C23 H23 119.8
C14 C15 C16 120.3(2)
C14 C15 H15 119.9
C16 C15 H15 119.9
O3 C4 C3 125.83(19)
O3 C4 C6 114.48(19)
C3 C4 C6 119.67(19)
C34 C35 C36 120.2(2)
C34 C35 H35 119.9
C36 C35 H35 119.9
C32 C33 C34 120.2(2)
C32 C33 H33 119.9
C34 C33 H33 119.9

loop_
_geom_bond_atom_site_label_1
_geom_bond_atom_site_label_2
_geom_bond_distance
Rh1 C1 1.807(2)
Rh1 O3 2.0332(15)
Rh1 O2 2.0748(16)
Rh1 P1 2.2418(9)
P1 C21 1.823(2)
P1 C31 1.823(2)
P1 C11 1.827(2)
O3 C4 1.275(3)
O2 C2 1.273(3)
O1 C1 1.153(3)
C11 C16 1.396(3)
C11 C12 1.397(3)
C36 C35 1.390(3)
C36 C31 1.391(3)
C36 H36 0.95
C26 C21 1.390(3)
C26 C25 1.397(3)
C26 H26 0.95
C22 C23 1.389(3)
C22 C21 1.398(3)
C22 H22 0.95
C14 C13 1.383(3)
C14 C15 1.387(3)
C14 H14 0.95
C3 C2 1.394(3)
C3 C4 1.396(3)
C3 H3 0.95
C5 C2 1.513(3)
C5 H5A 0.98
C5 H5B 0.98
C5 H5C 0.98
C32 C33 1.382(3)
C32 C31 1.400(3)
C32 H32 0.95
C13 C12 1.387(3)
C13 H13 0.95
C12 H12 0.95
C24 C25 1.382(3)
C24 C23 1.385(3)
C24 H24 0.95
C25 H25 0.95
C6 C4 1.507(3)
C6 H6A 0.98
C6 H6B 0.98
C6 H6C 0.98
C16 C15 1.390(3)
C16 H16 0.95
C34 C35 1.382(3)
C34 C33 1.385(3)
C34 H34 0.95
C23 H23 0.95
C15 H15 0.95
C35 H35 0.95
C33 H33 0.95

loop_
_geom_hbond_atom_site_label_D
_geom_hbond_atom_site_label_H
_geom_hbond_atom_site_label_A
_geom_hbond_site_symmetry_A
_geom_hbond_distance_DH
_geom_hbond_distance_HA
_geom_hbond_distance_DA
_geom_hbond_angle_DHA
C24 H24 O2 1_545 0.95 2.51 3.386(3) 153.5
C33 H33 O2 2_567 0.95 2.53 3.373(3) 147.7
C22 H22 O3 1 0.95 2.45 2.849(3) 105.1

loop_
_geom_torsion_atom_site_label_1
_geom_torsion_atom_site_label_2
_geom_torsion_atom_site_label_3
_geom_torsion_atom_site_label_4
_geom_torsion
_geom_torsion_site_symmetry_1
C1 Rh1 P1 C21 155.62(10) .
O3 Rh1 P1 C21 -18.90(9) .
C1 Rh1 P1 C31 35.42(10) .
O3 Rh1 P1 C31 -139.11(9) .
C1 Rh1 P1 C11 -84.78(10) .
O3 Rh1 P1 C11 100.70(9) .
O3 Rh1 O3 C4 0(11) 1
O2 Rh1 O3 C4 -8.43(17) .
P1 Rh1 O3 C4 172.56(16) .
C1 Rh1 O2 C2 -166.65(17) .
O3 Rh1 O2 C2 7.89(16) .
C21 P1 C11 C16 167.57(16) .
C31 P1 C11 C16 -83.73(18) .
Rh1 P1 C11 C16 41.80(18) .
C21 P1 C11 C12 -11.9(2) .
C31 P1 C11 C12 96.79(18) .
Rh1 P1 C11 C12 -137.69(16) .
C25 C26 C21 C22 -0.1(3) .
C25 C26 C21 P1 178.15(16) .
C23 C22 C21 C26 0.4(3) .
C23 C22 C21 P1 -177.96(16) .
C31 P1 C21 C26 4.67(19) .
C11 P1 C21 C26 113.40(17) .
Rh1 P1 C21 C26 -120.87(16) .
C31 P1 C21 C22 -177.05(16) .
C11 P1 C21 C22 -68.33(17) .
Rh1 P1 C21 C22 57.41(17) .
C15 C14 C13 C12 1.1(3) .
C14 C13 C12 C11 0.3(3) .
C16 C11 C12 C13 -1.3(3) .
P1 C11 C12 C13 178.17(16) .
C35 C36 C31 C32 -0.9(3) .
C35 C36 C31 P1 176.36(16) .
C33 C32 C31 C36 0.2(3) .
C33 C32 C31 P1 -177.22(15) .
C21 P1 C31 C36 97.59(18) .
C11 P1 C31 C36 -10.51(19) .
Rh1 P1 C31 C36 -136.43(15) .
C21 P1 C31 C32 -85.09(17) .
C11 P1 C31 C32 166.81(16) .
Rh1 P1 C31 C32 40.89(17) .
Rh1 O2 C2 C3 -4.4(3) .
Rh1 O2 C2 C5 176.78(13) .
C4 C3 C2 O2 -2.5(4) .
C4 C3 C2 C5 176.3(2) .
C23 C24 C25 C26 0.4(3) .
C21 C26 C25 C24 -0.3(3) .
C12 C11 C16 C15 0.9(3) .
P1 C11 C16 C15 -178.58(16) .
C25 C24 C23 C22 -0.2(3) .
C21 C22 C23 C24 -0.2(3) .
C13 C14 C15 C16 -1.5(3) .
C11 C16 C15 C14 0.5(3) .
Rh1 O3 C4 C3 5.4(3) .
Rh1 O3 C4 C6 -175.86(14) .
C2 C3 C4 O3 2.0(4) .
C2 C3 C4 C6 -176.7(2) .
C33 C34 C35 C36 0.1(3) .
C31 C36 C35 C34 0.8(3) .
C31 C32 C33 C34 0.7(3) .
C35 C34 C33 C32 -0.9(3) .
